data_4086247
loop_
_publ_author_name
'Hickey, Anne K.'
'Chen, Chun-Hsing'
'Pink, Maren'
'Smith, Jeremy M.'

_publ_section_title
;
 Low-Valent Iron Carbonyl Complexes with a Tripodal Carbene Ligand
;
_journal_issue 18
_journal_name_full Organometallics
_journal_page_first 4560
_journal_paper_doi 10.1021/acs.organomet.5b00646
_journal_volume 34
_journal_year 2015
_chemical_formula_moiety 'C54 H72 B2 Fe1 N6 O1.50'
_chemical_formula_sum 'C54 H72 B2 Fe N6 O1.5'
_chemical_formula_weight 906.67
_space_group_IT_number 14
_symmetry_cell_setting monoclinic
_symmetry_space_group_name_Hall '-P 2ybc'
_symmetry_space_group_name_H-M 'P 1 21/c 1'
_atom_sites_solution_hydrogens difmap
_atom_sites_solution_primary other
_audit_creation_date 2015-04-29
_audit_creation_method CRYSTALS_ver_14.61
_cell_angle_alpha 90
_cell_angle_beta 91.8844(17)
_cell_angle_gamma 90
_cell_formula_units_Z 4
_cell_length_a 13.6785(7)
_cell_length_b 17.1727(9)
_cell_length_c 22.6227(11)
_cell_measurement_reflns_used 9888
_cell_measurement_temperature 150
_cell_measurement_theta_max 26
_cell_measurement_theta_min 3
_cell_volume 5311.1(5)
_computing_cell_refinement 'Apex2 (Bruker AXS, 2006)'
_computing_data_collection 'Apex2 (Bruker AXS, 2006)'
_computing_data_reduction 'Apex2 (Bruker AXS, 2006)'
_computing_molecular_graphics 'CAMERON (Watkin et al., 1996)'
_computing_publication_material 'CRYSTALS (Betteridge et al., 2003)'
_computing_structure_refinement 'CRYSTALS (Betteridge et al., 2003)'
_computing_structure_solution 'Superflip (Palatinus & Chapuis, 2007)'
_diffrn_ambient_temperature 150
_diffrn_measured_fraction_theta_full 0.997
_diffrn_measured_fraction_theta_max 0.984
_diffrn_measurement_device Area
_diffrn_measurement_device_type 'Bruker Kappa Apex2'
_diffrn_measurement_method '\f & \w scans'
_diffrn_radiation_monochromator graphite
_diffrn_radiation_type 'Mo K\a'
_diffrn_radiation_wavelength 0.71073
_diffrn_reflns_av_R_equivalents 0.046
_diffrn_reflns_limit_h_max 17
_diffrn_reflns_limit_h_min -17
_diffrn_reflns_limit_k_max 18
_diffrn_reflns_limit_k_min -21
_diffrn_reflns_limit_l_max 23
_diffrn_reflns_limit_l_min -28
_diffrn_reflns_number 36103
_diffrn_reflns_theta_full 25.808
_diffrn_reflns_theta_max 26.606
_diffrn_reflns_theta_min 1.489
_diffrn_standards_number 0
_exptl_absorpt_coefficient_mu 0.327
_exptl_absorpt_correction_T_max 0.92
_exptl_absorpt_correction_T_min 0.92
_exptl_absorpt_correction_type multi-scan
_exptl_absorpt_process_details 'SADABS (Siemens, 1996)'
_exptl_crystal_colour black
_exptl_crystal_density_diffrn 1.134
_exptl_crystal_density_method 'not measured'
_exptl_crystal_description block
_exptl_crystal_F_000 1944
_exptl_crystal_size_max 0.300
_exptl_crystal_size_mid 0.250
_exptl_crystal_size_min 0.250
_refine_diff_density_max 1.15
_refine_diff_density_min -0.84
_refine_ls_extinction_method None
_refine_ls_goodness_of_fit_ref 1.0238
_refine_ls_hydrogen_treatment mixed
_refine_ls_matrix_type full
_refine_ls_number_parameters 578
_refine_ls_number_reflns 10906
_refine_ls_number_restraints 68
_refine_ls_R_factor_all 0.0916
_refine_ls_R_factor_gt 0.0687
_refine_ls_shift/su_max 0.0490613
_refine_ls_shift/su_mean 0.0021406
_refine_ls_structure_factor_coef Fsqd
_refine_ls_weighting_details
;
 Method= Modified Sheldrick 
 w=1/[\s^2^(F^2^) + ( 0.11P)^2^ +11.29P] 
 ,where P=(max(Fo^2^,0) + 2Fc^2^)/3 
;
_refine_ls_weighting_scheme calc
_refine_ls_wR_factor_all 0.2181
_refine_ls_wR_factor_gt 0.1877
_refine_ls_wR_factor_ref 0.2181
_reflns_limit_h_max 17
_reflns_limit_h_min -17
_reflns_limit_k_max 21
_reflns_limit_k_min 0
_reflns_limit_l_max 28
_reflns_limit_l_min 0
_reflns_number_gt 8129
_reflns_number_total 10952
_reflns_threshold_expression I>2.0\s(I)
_oxford_diffrn_Wilson_B_factor 0.00
_oxford_diffrn_Wilson_scale 0.00
_oxford_refine_ls_r_factor_ref 0.0916
_oxford_refine_ls_scale 0.059317(16)
_oxford_reflns_number_all 10906
_oxford_reflns_threshold_expression_ref I>-3.0\s(I)
_oxford_structure_analysis_title 'mo_15038_0m in P2(1)/c'
_cod_data_source_file om5b00646_si_002.cif
_cod_data_source_block 15038
_cod_depositor_comments
;
The following automatic conversions were performed:

'_atom_sites_solution_primary' value 'Other' changed to 'other'
according to
/usr/data/users/saulius/crontab/automatic-downloads/current/ACS/lib/dictionaries/cif_core.dic
dictionary named 'cif_core.dic' version 2.4.2 from 2011-04-26.

Automatic conversion script
Id: cif_fix_values 3271 2015-04-21 07:52:19Z andrius 
;
_cod_original_cell_volume 5311.1(3)
_cod_original_sg_symbol_H-M 'P 21/c '
_cod_original_formula_sum 'C54 H72 B2 Fe1 N6 O1.50'
_cod_database_code 4086247

loop_
_symmetry_equiv_pos_as_xyz
x,y,z
-x,-y,-z
x,-y+1/2,z+1/2
-x,y+1/2,-z+1/2

loop_
_atom_site_label
_atom_site_type_symbol
_atom_site_fract_x
_atom_site_fract_y
_atom_site_fract_z
_atom_site_U_iso_or_equiv
_atom_site_occupancy
_atom_site_adp_type
_atom_site_refinement_flags_posn
_atom_site_refinement_flags_occupancy
_atom_site_disorder_assembly
_atom_site_disorder_group
Fe1 Fe 0.32913(3) 0.17463(3) 0.364147(19) 0.0174 1.0000 Uani . . . .
O1 O 0.7041(6) 0.3370(6) 0.6238(3) 0.083(3) 0.603(17) Uiso D P 1 1
O2 O 0.4503(7) 0.0123(7) 0.0240(5) 0.120(4) 0.5000 Uiso D . . .
O11 O 0.7637(7) 0.3120(8) 0.6573(5) 0.077(2) 0.397(17) Uiso D P 1 2
N1 N 0.4236(2) 0.03151(17) 0.30566(13) 0.0260 1.0000 Uani . . . .
N2 N 0.52363(19) 0.10535(17) 0.35656(12) 0.0230 1.0000 Uani . . . .
N3 N 0.3510(2) 0.13835(19) 0.49881(12) 0.0275 1.0000 Uani . . . .
N4 N 0.48554(19) 0.15617(18) 0.45334(12) 0.0239 1.0000 Uani . . . .
N5 N 0.4197(2) 0.32772(17) 0.32391(13) 0.0261 1.0000 Uani . . . .
N6 N 0.51716(19) 0.24773(17) 0.37041(12) 0.0227 1.0000 Uani . . . .
C1 C 0.4268(2) 0.09967(19) 0.33801(14) 0.0214 1.0000 Uani . . . .
C2 C 0.5153(3) -0.0040(2) 0.30599(17) 0.0339 1.0000 Uani . . . .
C3 C 0.5763(3) 0.0417(2) 0.33776(16) 0.0304 1.0000 Uani . . . .
C4 C 0.3419(2) -0.0063(2) 0.27606(15) 0.0258 1.0000 Uani . . . .
C5 C 0.2944(3) -0.0669(2) 0.30515(16) 0.0295 1.0000 Uani . . . .
C6 C 0.2172(3) -0.1043(2) 0.27546(19) 0.0377 1.0000 Uani . . . .
C7 C 0.1879(3) -0.0844(2) 0.2178(2) 0.0422 1.0000 Uani . . . .
C8 C 0.2379(3) -0.0260(2) 0.18995(18) 0.0385 1.0000 Uani . . . .
C9 C 0.3158(3) 0.0141(2) 0.21792(16) 0.0298 1.0000 Uani . . . .
C10 C 0.3259(3) -0.0904(3) 0.36693(18) 0.0428 1.0000 Uani . . . .
C11 C 0.1026(4) -0.1255(3) 0.1868(3) 0.0646 1.0000 Uani . . . .
C12 C 0.3702(3) 0.0763(3) 0.18632(19) 0.0441 1.0000 Uani . . . .
C13 C 0.3865(2) 0.1590(2) 0.44454(14) 0.0224 1.0000 Uani . . . .
C14 C 0.4270(3) 0.1196(3) 0.53845(16) 0.0365 1.0000 Uani . . . .
C15 C 0.5103(3) 0.1300(3) 0.50990(16) 0.0342 1.0000 Uani . . . .
C16 C 0.2536(2) 0.1468(2) 0.51997(14) 0.0264 1.0000 Uani . . . .
C17 C 0.2245(3) 0.2195(2) 0.54035(15) 0.0313 1.0000 Uani . . . .
C18 C 0.1340(3) 0.2254(3) 0.56657(17) 0.0391 1.0000 Uani . . . .
C19 C 0.0733(3) 0.1614(3) 0.57252(17) 0.0373 1.0000 Uani . . . .
C20 C 0.1038(3) 0.0895(3) 0.55165(17) 0.0372 1.0000 Uani . . . .
C21 C 0.1947(3) 0.0803(2) 0.52579(15) 0.0304 1.0000 Uani . . . .
C22 C 0.2895(3) 0.2899(3) 0.53588(19) 0.0444 1.0000 Uani . . . .
C23 C -0.0232(3) 0.1693(3) 0.6027(2) 0.0595 1.0000 Uani . . . .
C24 C 0.2291(3) 0.0018(2) 0.50630(19) 0.0422 1.0000 Uani . . . .
C25 C 0.4223(2) 0.25615(19) 0.35107(14) 0.0208 1.0000 Uani . . . .
C26 C 0.5124(3) 0.3622(2) 0.32675(17) 0.0348 1.0000 Uani . . . .
C27 C 0.5725(3) 0.3122(2) 0.35554(17) 0.0315 1.0000 Uani . . . .
C28 C 0.3389(2) 0.3677(2) 0.29440(15) 0.0263 1.0000 Uani . . . .
C29 C 0.3152(3) 0.3509(2) 0.23554(15) 0.0277 1.0000 Uani . . . .
C30 C 0.2390(3) 0.3930(2) 0.20785(16) 0.0316 1.0000 Uani . . . .
C31 C 0.1878(3) 0.4496(2) 0.23726(18) 0.0369 1.0000 Uani . . . .
C32 C 0.2148(3) 0.4655(2) 0.29623(18) 0.0382 1.0000 Uani . . . .
C33 C 0.2904(3) 0.4254(2) 0.32542(17) 0.0327 1.0000 Uani . . . .
C34 C 0.3700(3) 0.2909(2) 0.20149(17) 0.0367 1.0000 Uani . . . .
C35 C 0.1047(3) 0.4927(3) 0.2072(2) 0.0493 1.0000 Uani . . . .
C36 C 0.3159(4) 0.4434(3) 0.38935(19) 0.0473 1.0000 Uani . . . .
C37 C 0.6668(2) 0.1816(2) 0.42028(16) 0.0291 1.0000 Uani . . . .
C38 C 0.6902(3) 0.2237(3) 0.47210(18) 0.0409 1.0000 Uani . . . .
C39 C 0.7862(3) 0.2423(3) 0.4892(2) 0.0539 1.0000 Uani . . . .
C40 C 0.8620(3) 0.2197(3) 0.4539(2) 0.0548 1.0000 Uani . . . .
C41 C 0.8412(3) 0.1804(3) 0.4018(2) 0.0451 1.0000 Uani . . . .
C42 C 0.7449(3) 0.1629(2) 0.38523(18) 0.0352 1.0000 Uani . . . .
C43 C 0.1093(3) 0.2060(3) 0.26906(19) 0.0419 1.0000 Uani . . . .
C44 C 0.1051(4) 0.1516(3) 0.2166(2) 0.0563 1.0000 Uani . . . .
C45 C 0.1854(2) 0.0981(2) 0.34977(17) 0.0298 1.0000 Uani . . . .
C46 C 0.0938(3) 0.0744(2) 0.38223(19) 0.0391 1.0000 Uani . . . .
C47 C 0.1932(2) 0.2551(2) 0.37219(17) 0.0301 1.0000 Uani . . . .
C48 C 0.1044(3) 0.2639(3) 0.41104(19) 0.0405 1.0000 Uani . . . .
C49 C 0.6162(6) 0.3367(7) 0.6557(4) 0.078(3) 0.603(17) Uiso D P 1 1
C50 C 0.6380(7) 0.3044(6) 0.7171(4) 0.0652(16) 0.603(17) Uiso D P 1 1
C51 C 0.7451(7) 0.3188(6) 0.7264(3) 0.0591(15) 0.603(17) Uiso D P 1 1
C52 C 0.7828(6) 0.3175(8) 0.6645(4) 0.076(2) 0.603(17) Uiso D P 1 1
C53 C 0.5270(11) 0.0621(6) 0.0051(8) 0.131(3) 0.5000 Uiso D . . .
C54 C 0.5942(7) 0.0155(7) -0.0352(5) 0.088(4) 0.5000 Uiso D . . .
C55 C 0.5315(8) -0.0515(6) -0.0550(4) 0.073(3) 0.5000 Uiso D . . .
C56 C 0.4611(11) -0.0612(6) -0.0048(6) 0.131(3) 0.5000 Uiso D . . .
C491 C 0.6836(8) 0.3005(10) 0.6158(4) 0.053(4) 0.397(17) Uiso D P 1 2
C501 C 0.5887(7) 0.3099(11) 0.6478(6) 0.080(5) 0.397(17) Uiso D P 1 2
C511 C 0.6182(9) 0.2959(9) 0.7111(5) 0.0635(15) 0.397(17) Uiso D P 1 2
C521 C 0.7242(10) 0.3203(10) 0.7144(5) 0.0609(15) 0.397(17) Uiso D P 1 2
B1 B 0.5532(3) 0.1718(2) 0.40062(16) 0.0210 1.0000 Uani . . . .
B2 B 0.1879(3) 0.1856(3) 0.32315(18) 0.0279 1.0000 Uani . . . .
H1 H 0.278(3) 0.186(3) 0.300(2) 0.0500 1.0000 Uiso . . . .
H21 H 0.5311 -0.0514 0.2869 0.0403 1.0000 Uiso R . . .
H31 H 0.6438 0.0320 0.3459 0.0370 1.0000 Uiso R . . .
H61 H 0.1836 -0.1445 0.2952 0.0462 1.0000 Uiso R . . .
H81 H 0.2185 -0.0120 0.1507 0.0479 1.0000 Uiso R . . .
H101 H 0.2861 -0.1320 0.3800 0.0537 1.0000 Uiso R . . .
H102 H 0.3922 -0.1068 0.3670 0.0537 1.0000 Uiso R . . .
H103 H 0.3198 -0.0472 0.3928 0.0537 1.0000 Uiso R . . .
H111 H 0.0930 -0.1047 0.1481 0.0764 1.0000 Uiso R . . .
H112 H 0.1162 -0.1796 0.1843 0.0764 1.0000 Uiso R . . .
H113 H 0.0452 -0.1178 0.2086 0.0764 1.0000 Uiso R . . .
H121 H 0.3429 0.0825 0.1475 0.0564 1.0000 Uiso R . . .
H122 H 0.4373 0.0626 0.1842 0.0564 1.0000 Uiso R . . .
H123 H 0.3645 0.1238 0.2075 0.0564 1.0000 Uiso R . . .
H141 H 0.4211 0.1013 0.5778 0.0429 1.0000 Uiso R . . .
H151 H 0.5748 0.1219 0.5255 0.0423 1.0000 Uiso R . . .
H181 H 0.1130 0.2746 0.5805 0.0454 1.0000 Uiso R . . .
H201 H 0.0620 0.0457 0.5548 0.0464 1.0000 Uiso R . . .
H221 H 0.2578 0.3341 0.5517 0.0580 1.0000 Uiso R . . .
H222 H 0.3490 0.2807 0.5575 0.0580 1.0000 Uiso R . . .
H223 H 0.3029 0.2991 0.4955 0.0580 1.0000 Uiso R . . .
H231 H -0.0542 0.1198 0.6028 0.0781 1.0000 Uiso R . . .
H232 H -0.0121 0.1865 0.6423 0.0781 1.0000 Uiso R . . .
H233 H -0.0639 0.2056 0.5820 0.0781 1.0000 Uiso R . . .
H241 H 0.1801 -0.0359 0.5136 0.0530 1.0000 Uiso R . . .
H242 H 0.2876 -0.0118 0.5276 0.0530 1.0000 Uiso R . . .
H243 H 0.2411 0.0032 0.4652 0.0530 1.0000 Uiso R . . .
H261 H 0.5295 0.4117 0.3114 0.0411 1.0000 Uiso R . . .
H271 H 0.6405 0.3191 0.3638 0.0359 1.0000 Uiso R . . .
H301 H 0.2222 0.3824 0.1676 0.0375 1.0000 Uiso R . . .
H321 H 0.1795 0.5038 0.3170 0.0460 1.0000 Uiso R . . .
H341 H 0.3430 0.2876 0.1624 0.0464 1.0000 Uiso R . . .
H342 H 0.4370 0.3054 0.2002 0.0464 1.0000 Uiso R . . .
H343 H 0.3648 0.2417 0.2204 0.0464 1.0000 Uiso R . . .
H351 H 0.0787 0.5294 0.2340 0.0618 1.0000 Uiso R . . .
H352 H 0.1275 0.5193 0.1735 0.0618 1.0000 Uiso R . . .
H353 H 0.0552 0.4567 0.1953 0.0618 1.0000 Uiso R . . .
H361 H 0.2754 0.4845 0.4025 0.0586 1.0000 Uiso R . . .
H362 H 0.3825 0.4589 0.3930 0.0586 1.0000 Uiso R . . .
H363 H 0.3059 0.3984 0.4128 0.0586 1.0000 Uiso R . . .
H381 H 0.6387 0.2406 0.4961 0.0516 1.0000 Uiso R . . .
H391 H 0.7998 0.2697 0.5250 0.0656 1.0000 Uiso R . . .
H401 H 0.9279 0.2320 0.4649 0.0656 1.0000 Uiso R . . .
H411 H 0.8928 0.1648 0.3774 0.0553 1.0000 Uiso R . . .
H421 H 0.7321 0.1374 0.3485 0.0427 1.0000 Uiso R . . .
H431 H 0.1250 0.2562 0.2545 0.0523 1.0000 Uiso R . . .
H432 H 0.0461 0.2072 0.2852 0.0523 1.0000 Uiso R . . .
H441 H 0.0573 0.1690 0.1882 0.0721 1.0000 Uiso R . . .
H442 H 0.1673 0.1500 0.1991 0.0721 1.0000 Uiso R . . .
H443 H 0.0884 0.1010 0.2299 0.0721 1.0000 Uiso R . . .
H461 H 0.1000 0.0223 0.3959 0.0480 1.0000 Uiso R . . .
H462 H 0.0865 0.1083 0.4150 0.0480 1.0000 Uiso R . . .
H463 H 0.0380 0.0786 0.3563 0.0480 1.0000 Uiso R . . .
H481 H 0.1153 0.3056 0.4381 0.0508 1.0000 Uiso R . . .
H482 H 0.0946 0.2170 0.4323 0.0508 1.0000 Uiso R . . .
H483 H 0.0480 0.2747 0.3867 0.0508 1.0000 Uiso R . . .
H491 H 0.5900 0.3879 0.6562 0.0742 0.603(17) Uiso R P 1 1
H492 H 0.5703 0.3025 0.6368 0.0742 0.603(17) Uiso R P 1 1
H501 H 0.6051 0.3358 0.7447 0.0802 0.603(17) Uiso R P 1 1
H502 H 0.6191 0.2516 0.7217 0.0802 0.603(17) Uiso R P 1 1
H511 H 0.7607 0.3658 0.7467 0.0738 0.603(17) Uiso R P 1 1
H512 H 0.7714 0.2759 0.7481 0.0738 0.603(17) Uiso R P 1 1
H521 H 0.8316 0.3567 0.6619 0.0963 0.603(17) Uiso R P 1 1
H522 H 0.8102 0.2683 0.6553 0.0963 0.603(17) Uiso R P 1 1
H4911 H 0.6848 0.3420 0.5881 0.0768 0.397(17) Uiso R P 1 2
H4912 H 0.6886 0.2523 0.5956 0.0768 0.397(17) Uiso R P 1 2
H5011 H 0.5564 0.3583 0.6416 0.1104 0.397(17) Uiso R P 1 2
H5012 H 0.5465 0.2687 0.6354 0.1104 0.397(17) Uiso R P 1 2
H5111 H 0.5813 0.3296 0.7352 0.0781 0.397(17) Uiso R P 1 2
H5112 H 0.6095 0.2436 0.7234 0.0781 0.397(17) Uiso R P 1 2
H5211 H 0.7314 0.3723 0.7280 0.0754 0.397(17) Uiso R P 1 2
H5212 H 0.7587 0.2861 0.7407 0.0754 0.397(17) Uiso R P 1 2
H471 H 0.2492 0.2454 0.3977 0.0373 1.0000 Uiso . . . .
H472 H 0.2020 0.3029 0.3520 0.0373 1.0000 Uiso R . . .
H451 H 0.2396 0.0921 0.3764 0.0359 1.0000 Uiso . . . .
H452 H 0.1916 0.0628 0.3177 0.0359 1.0000 Uiso R . . .
H561 H 0.4802 -0.1011 0.0223 0.1492 0.5000 Uiso R . . .
H562 H 0.3996 -0.0740 -0.0229 0.1492 0.5000 Uiso R . . .
H551 H 0.5726 -0.0961 -0.0557 0.0934 0.5000 Uiso R . . .
H552 H 0.5009 -0.0444 -0.0930 0.0934 0.5000 Uiso R . . .
H541 H 0.6538 0.0010 -0.0154 0.1072 0.5000 Uiso R . . .
H542 H 0.6080 0.0461 -0.0690 0.1072 0.5000 Uiso R . . .
H531 H 0.5646 0.0794 0.0386 0.1490 0.5000 Uiso R . . .
H532 H 0.4992 0.1058 -0.0150 0.1490 0.5000 Uiso R . . .

loop_
_atom_site_aniso_label
_atom_site_aniso_U_11
_atom_site_aniso_U_22
_atom_site_aniso_U_33
_atom_site_aniso_U_23
_atom_site_aniso_U_13
_atom_site_aniso_U_12
Fe1 0.0144(2) 0.0203(2) 0.0174(2) 0.00155(18) 0.00095(16) 0.00071(17)
N1 0.0205(14) 0.0296(16) 0.0279(15) -0.0060(12) -0.0008(11) 0.0048(12)
N2 0.0159(13) 0.0293(15) 0.0241(14) 0.0000(12) 0.0033(10) 0.0047(11)
N3 0.0227(14) 0.0387(17) 0.0211(14) 0.0073(13) 0.0022(11) 0.0038(12)
N4 0.0178(13) 0.0362(16) 0.0175(13) 0.0047(12) -0.0018(10) 0.0039(12)
N5 0.0232(14) 0.0261(15) 0.0284(15) 0.0077(12) -0.0069(12) -0.0062(12)
N6 0.0171(13) 0.0271(15) 0.0237(14) 0.0043(12) -0.0017(11) -0.0028(11)
C1 0.0182(15) 0.0240(16) 0.0219(15) 0.0011(13) 0.0007(12) 0.0001(12)
C2 0.0295(19) 0.037(2) 0.035(2) -0.0068(17) 0.0033(15) 0.0117(16)
C3 0.0232(17) 0.038(2) 0.0298(18) -0.0030(16) 0.0016(14) 0.0092(15)
C4 0.0240(17) 0.0262(18) 0.0272(17) -0.0057(14) -0.0010(13) 0.0045(13)
C5 0.0343(19) 0.0238(18) 0.0304(18) -0.0046(15) 0.0035(15) 0.0054(15)
C6 0.042(2) 0.0249(19) 0.047(2) -0.0072(17) 0.0063(18) -0.0019(16)
C7 0.038(2) 0.034(2) 0.054(3) -0.0135(19) -0.0088(19) 0.0002(17)
C8 0.046(2) 0.035(2) 0.034(2) -0.0058(17) -0.0081(17) 0.0052(18)
C9 0.0333(19) 0.0292(19) 0.0268(18) -0.0044(15) 0.0008(14) 0.0049(15)
C10 0.063(3) 0.033(2) 0.033(2) 0.0028(17) 0.0048(19) 0.004(2)
C11 0.062(3) 0.053(3) 0.077(4) -0.019(3) -0.020(3) -0.012(3)
C12 0.059(3) 0.040(2) 0.034(2) 0.0026(18) 0.0015(19) -0.003(2)
C13 0.0197(15) 0.0269(17) 0.0206(16) 0.0005(13) 0.0027(12) 0.0016(13)
C14 0.0304(19) 0.059(3) 0.0205(17) 0.0112(17) 0.0005(14) 0.0065(18)
C15 0.0264(18) 0.053(2) 0.0230(18) 0.0042(17) -0.0041(14) 0.0077(17)
C16 0.0229(16) 0.039(2) 0.0175(15) 0.0046(14) 0.0032(13) 0.0042(14)
C17 0.036(2) 0.037(2) 0.0216(17) 0.0014(15) 0.0035(14) -0.0011(16)
C18 0.042(2) 0.047(2) 0.0290(19) 0.0024(18) 0.0119(16) 0.0155(19)
C19 0.0277(19) 0.057(3) 0.0276(19) 0.0082(18) 0.0086(15) 0.0065(18)
C20 0.031(2) 0.048(2) 0.032(2) 0.0087(18) 0.0089(16) -0.0040(17)
C21 0.0319(19) 0.036(2) 0.0231(17) 0.0038(15) 0.0045(14) 0.0019(15)
C22 0.058(3) 0.041(2) 0.035(2) -0.0052(19) 0.0081(19) -0.005(2)
C23 0.038(2) 0.088(4) 0.053(3) 0.019(3) 0.022(2) 0.016(2)
C24 0.053(3) 0.035(2) 0.040(2) 0.0054(18) 0.0105(19) 0.0017(19)
C25 0.0205(15) 0.0242(16) 0.0176(15) 0.0032(13) -0.0005(12) 0.0003(13)
C26 0.0288(19) 0.038(2) 0.037(2) 0.0124(17) -0.0052(15) -0.0144(16)
C27 0.0218(17) 0.039(2) 0.0335(19) 0.0063(16) -0.0027(14) -0.0104(15)
C28 0.0250(17) 0.0247(18) 0.0286(18) 0.0084(14) -0.0060(14) -0.0043(14)
C29 0.0297(18) 0.0274(18) 0.0258(17) 0.0064(14) -0.0038(14) -0.0063(14)
C30 0.036(2) 0.034(2) 0.0247(17) 0.0054(15) -0.0079(15) -0.0058(16)
C31 0.037(2) 0.031(2) 0.042(2) 0.0117(17) -0.0079(17) -0.0012(16)
C32 0.047(2) 0.0260(19) 0.041(2) 0.0030(17) -0.0034(18) 0.0061(17)
C33 0.042(2) 0.0260(18) 0.0300(19) 0.0029(15) -0.0058(16) -0.0046(16)
C34 0.046(2) 0.035(2) 0.0296(19) 0.0052(17) 0.0023(17) 0.0023(18)
C35 0.051(3) 0.043(3) 0.053(3) 0.008(2) -0.019(2) 0.011(2)
C36 0.066(3) 0.038(2) 0.036(2) -0.0078(19) -0.009(2) 0.002(2)
C37 0.0192(16) 0.040(2) 0.0281(18) 0.0061(15) 0.0003(14) 0.0010(14)
C38 0.0226(18) 0.062(3) 0.038(2) -0.003(2) 0.0008(15) -0.0045(18)
C39 0.031(2) 0.090(4) 0.041(2) -0.004(2) -0.0066(18) -0.013(2)
C40 0.0207(19) 0.085(4) 0.058(3) 0.017(3) -0.0081(19) -0.011(2)
C41 0.0208(18) 0.058(3) 0.057(3) 0.013(2) 0.0097(18) 0.0007(18)
C42 0.0237(18) 0.048(2) 0.034(2) 0.0058(18) 0.0025(15) -0.0012(16)
C43 0.033(2) 0.050(3) 0.043(2) 0.007(2) -0.0046(17) -0.0030(19)
C44 0.049(3) 0.077(4) 0.041(3) 0.001(2) -0.014(2) 0.009(3)
C45 0.0228(17) 0.0278(18) 0.039(2) -0.0046(16) 0.0033(15) -0.0041(14)
C46 0.0291(19) 0.037(2) 0.051(2) 0.0043(19) 0.0024(17) -0.0055(16)
C47 0.0227(17) 0.0274(18) 0.040(2) 0.0006(16) 0.0017(15) -0.0017(14)
C48 0.0278(19) 0.044(2) 0.049(2) -0.007(2) 0.0032(17) 0.0039(17)
B1 0.0159(16) 0.029(2) 0.0183(17) 0.0012(15) 0.0003(13) 0.0042(14)
B2 0.0189(18) 0.037(2) 0.028(2) 0.0020(17) 0.0020(15) -0.0020(15)

loop_
_atom_type_symbol
_atom_type_scat_dispersion_real
_atom_type_scat_dispersion_imag
_atom_type_scat_Cromer_Mann_a1
_atom_type_scat_Cromer_Mann_b1
_atom_type_scat_Cromer_Mann_a2
_atom_type_scat_Cromer_Mann_b2
_atom_type_scat_Cromer_Mann_a3
_atom_type_scat_Cromer_Mann_b3
_atom_type_scat_Cromer_Mann_a4
_atom_type_scat_Cromer_Mann_b4
_atom_type_scat_Cromer_Mann_c
_atom_type_scat_source
C 0.0033 0.0016 2.3100 20.8439 1.0200 10.2075 1.5886 0.5687 0.8650 51.6512 0.2156 'International Tables Vol C 4.2.6.8 and 6.1.1.4'
H 0.0000 0.0000 0.4930 10.5109 0.3229 26.1257 0.1402 3.1424 0.0408 57.7998 0.0030 'International Tables Vol C 4.2.6.8 and 6.1.1.4'
B 0.0013 0.0007 2.0545 23.2185 1.3326 1.0210 1.0979 60.3498 0.7068 0.1403 -0.1932 'International Tables Vol C 4.2.6.8 and 6.1.1.4'
N 0.0061 0.0033 12.2126 0.0057 3.1322 9.8933 2.0125 28.9975 1.1663 0.5826 -11.5290 'International Tables Vol C 4.2.6.8 and 6.1.1.4'
Fe 0.3463 0.8444 11.7695 4.7611 7.3573 0.3072 3.5222 15.3535 2.3045 76.8805 1.0369 'International Tables Vol C 4.2.6.8 and 6.1.1.4'
O 0.0106 0.0060 3.0485 13.2771 2.2868 5.7011 1.5463 0.3239 0.8670 32.9089 0.2508 'International Tables Vol C 4.2.6.8 and 6.1.1.4'

loop_
_geom_angle_atom_site_label_1
_geom_angle_atom_site_label_2
_geom_angle_atom_site_label_3
_geom_angle
_geom_angle_publ_flag
C1 Fe1 C13 86.23(13) yes
C1 Fe1 C25 88.26(14) yes
C13 Fe1 C25 89.73(13) yes
C1 Fe1 C45 99.47(13) yes
C13 Fe1 C45 110.64(13) yes
C25 Fe1 C45 158.52(13) yes
C1 Fe1 C47 165.25(13) yes
C13 Fe1 C47 107.63(13) yes
C25 Fe1 C47 96.61(13) yes
C45 Fe1 C47 71.33(13) yes
C1 Fe1 B2 123.08(15) yes
C13 Fe1 B2 137.93(14) yes
C25 Fe1 B2 117.80(15) yes
C45 Fe1 B2 41.69(14) yes
C47 Fe1 B2 42.62(14) yes
C1 Fe1 H1 95.0(16) no
C13 Fe1 H1 177.4(17) no
C25 Fe1 H1 92.6(16) no
C45 Fe1 H1 66.9(16) no
C47 Fe1 H1 71.0(17) no
C1 Fe1 H471 172.0 no
C13 Fe1 H471 86.2 no
C25 Fe1 H471 89.3 no
C45 Fe1 H471 85.5 no
C47 Fe1 H471 22.7 no
C1 Fe1 H451 90.2 no
C13 Fe1 H451 90.2 no
C25 Fe1 H451 178.5 no
C45 Fe1 H451 22.1 no
C47 Fe1 H451 84.9 no
B2 Fe1 H1 39.7(17) no
B2 Fe1 H471 64.6 no
H1 Fe1 H471 92.7 no
B2 Fe1 H451 63.1 no
H1 Fe1 H451 87.6 no
H471 Fe1 H451 92.2 no
C49 O1 C52 107.67(7) yes
C53 O2 C56 107.67(7) yes
C491 O11 C521 107.66(7) yes
C1 N1 C2 110.8(3) yes
C1 N1 C4 129.8(3) yes
C2 N1 C4 119.3(3) yes
C1 N2 C3 110.8(3) yes
C1 N2 B1 118.2(3) yes
C3 N2 B1 130.3(3) yes
C13 N3 C14 110.8(3) yes
C13 N3 C16 128.8(3) yes
C14 N3 C16 119.4(3) yes
C13 N4 C15 111.0(3) yes
C13 N4 B1 119.7(3) yes
C15 N4 B1 129.0(3) yes
C25 N5 C26 110.3(3) yes
C25 N5 C28 129.8(3) yes
C26 N5 C28 119.9(3) yes
C25 N6 C27 111.0(3) yes
C25 N6 B1 121.2(3) yes
C27 N6 B1 127.7(3) yes
N1 C1 N2 103.6(3) yes
N1 C1 Fe1 134.9(2) yes
N2 C1 Fe1 121.3(2) yes
N1 C2 C3 107.0(3) yes
N1 C2 H21 126.2 no
C3 C2 H21 126.8 no
N2 C3 C2 107.8(3) yes
N2 C3 H31 126.2 no
C2 C3 H31 126.0 no
N1 C4 C5 118.7(3) yes
N1 C4 C9 119.7(3) yes
C5 C4 C9 121.4(3) yes
C4 C5 C6 118.2(3) yes
C4 C5 C10 120.9(3) yes
C6 C5 C10 121.0(4) yes
C5 C6 C7 122.0(4) yes
C5 C6 H61 118.7 no
C7 C6 H61 119.3 no
C6 C7 C8 118.2(4) yes
C6 C7 C11 120.8(4) yes
C8 C7 C11 120.9(4) yes
C7 C8 C9 122.2(4) yes
C7 C8 H81 119.0 no
C9 C8 H81 118.8 no
C8 C9 C4 117.9(4) yes
C8 C9 C12 121.2(4) yes
C4 C9 C12 120.9(3) yes
C5 C10 H101 109.9 no
C5 C10 H102 108.9 no
H101 C10 H102 109.5 no
C5 C10 H103 109.5 no
H101 C10 H103 109.5 no
H102 C10 H103 109.5 no
C7 C11 H111 109.4 no
C7 C11 H112 109.5 no
H111 C11 H112 109.5 no
C7 C11 H113 109.5 no
H111 C11 H113 109.5 no
H112 C11 H113 109.5 no
C9 C12 H121 109.6 no
C9 C12 H122 110.1 no
H121 C12 H122 109.5 no
C9 C12 H123 108.8 no
H121 C12 H123 109.5 no
H122 C12 H123 109.5 no
N3 C13 N4 103.8(3) yes
N3 C13 Fe1 135.4(2) yes
N4 C13 Fe1 120.1(2) yes
N3 C14 C15 106.8(3) yes
N3 C14 H141 126.7 no
C15 C14 H141 126.5 no
N4 C15 C14 107.5(3) yes
N4 C15 H151 125.9 no
C14 C15 H151 126.5 no
N3 C16 C17 118.6(3) yes
N3 C16 C21 119.3(3) yes
C17 C16 C21 121.7(3) yes
C16 C17 C18 118.2(4) yes
C16 C17 C22 121.4(3) yes
C18 C17 C22 120.4(4) yes
C17 C18 C19 121.8(4) yes
C17 C18 H181 119.2 no
C19 C18 H181 119.0 no
C18 C19 C20 118.8(3) yes
C18 C19 C23 120.5(4) yes
C20 C19 C23 120.6(4) yes
C19 C20 C21 121.5(4) yes
C19 C20 H201 119.3 no
C21 C20 H201 119.2 no
C16 C21 C20 117.8(4) yes
C16 C21 C24 121.1(3) yes
C20 C21 C24 121.0(4) yes
C17 C22 H221 109.8 no
C17 C22 H222 109.3 no
H221 C22 H222 109.5 no
C17 C22 H223 109.3 no
H221 C22 H223 109.5 no
H222 C22 H223 109.5 no
C19 C23 H231 108.5 no
C19 C23 H232 109.9 no
H231 C23 H232 109.5 no
C19 C23 H233 110.0 no
H231 C23 H233 109.5 no
H232 C23 H233 109.5 no
C21 C24 H241 109.4 no
C21 C24 H242 109.7 no
H241 C24 H242 109.5 no
C21 C24 H243 109.3 no
H241 C24 H243 109.5 no
H242 C24 H243 109.5 no
N5 C25 N6 104.4(3) yes
N5 C25 Fe1 135.4(2) yes
N6 C25 Fe1 120.1(2) yes
N5 C26 C27 107.0(3) yes
N5 C26 H261 126.6 no
C27 C26 H261 126.5 no
N6 C27 C26 107.3(3) yes
N6 C27 H271 126.2 no
C26 C27 H271 126.6 no
N5 C28 C29 119.6(3) yes
N5 C28 C33 118.3(3) yes
C29 C28 C33 122.0(3) yes
C28 C29 C30 117.9(3) yes
C28 C29 C34 121.9(3) yes
C30 C29 C34 120.1(3) yes
C29 C30 C31 122.0(3) yes
C29 C30 H301 119.0 no
C31 C30 H301 119.0 no
C30 C31 C32 118.3(3) yes
C30 C31 C35 121.2(4) yes
C32 C31 C35 120.5(4) yes
C31 C32 C33 121.6(4) yes
C31 C32 H321 119.0 no
C33 C32 H321 119.3 no
C28 C33 C32 118.2(3) yes
C28 C33 C36 122.0(3) yes
C32 C33 C36 119.8(4) yes
C29 C34 H341 109.5 no
C29 C34 H342 109.5 no
H341 C34 H342 109.5 no
C29 C34 H343 109.4 no
H341 C34 H343 109.5 no
H342 C34 H343 109.5 no
C31 C35 H351 109.5 no
C31 C35 H352 109.7 no
H351 C35 H352 109.5 no
C31 C35 H353 109.2 no
H351 C35 H353 109.5 no
H352 C35 H353 109.5 no
C33 C36 H361 109.5 no
C33 C36 H362 109.3 no
H361 C36 H362 109.5 no
C33 C36 H363 109.6 no
H361 C36 H363 109.5 no
H362 C36 H363 109.5 no
C38 C37 C42 115.9(3) yes
C38 C37 B1 118.4(3) yes
C42 C37 B1 124.8(3) yes
C37 C38 C39 122.4(4) yes
C37 C38 H381 118.8 no
C39 C38 H381 118.8 no
C38 C39 C40 119.5(4) yes
C38 C39 H391 120.4 no
C40 C39 H391 120.1 no
C39 C40 C41 119.4(4) yes
C39 C40 H401 120.6 no
C41 C40 H401 120.0 no
C40 C41 C42 120.2(4) yes
C40 C41 H411 119.9 no
C42 C41 H411 119.9 no
C41 C42 C37 122.4(4) yes
C41 C42 H421 118.7 no
C37 C42 H421 118.9 no
C44 C43 B2 117.4(4) yes
C44 C43 H431 106.9 no
B2 C43 H431 107.7 no
C44 C43 H432 107.7 no
B2 C43 H432 107.5 no
H431 C43 H432 109.5 no
C43 C44 H441 110.2 no
C43 C44 H442 109.5 no
H441 C44 H442 109.5 no
C43 C44 H443 108.7 no
H441 C44 H443 109.5 no
H442 C44 H443 109.5 no
Fe1 C45 C46 140.2(3) yes
Fe1 C45 B2 60.73(18) yes
C46 C45 B2 116.9(3) yes
Fe1 C45 H451 49.1 no
C46 C45 H451 107.7 no
B2 C45 H451 108.2 no
Fe1 C45 H452 111.3 no
C46 C45 H452 106.9 no
B2 C45 H452 107.7 no
H451 C45 H452 109.2 no
C45 C46 H461 109.9 no
C45 C46 H462 108.7 no
H461 C46 H462 109.5 no
C45 C46 H463 109.7 no
H461 C46 H463 109.5 no
H462 C46 H463 109.5 no
Fe1 C47 C48 139.0(3) yes
Fe1 C47 B2 61.99(18) yes
C48 C47 B2 116.4(3) yes
Fe1 C47 H471 47.1 no
C48 C47 H471 107.8 no
B2 C47 H471 107.4 no
Fe1 C47 H472 111.2 no
C48 C47 H472 107.9 no
B2 C47 H472 108.0 no
H471 C47 H472 109.2 no
C47 C48 H481 109.5 no
C47 C48 H482 109.6 no
H481 C48 H482 109.5 no
C47 C48 H483 109.4 no
H481 C48 H483 109.5 no
H482 C48 H483 109.5 no
O1 C49 C50 108.74(7) yes
O1 C49 H491 109.2 no
C50 C49 H491 112.9 no
O1 C49 H492 109.4 no
C50 C49 H492 107.1 no
H491 C49 H492 109.5 no
C49 C50 C51 103.37(7) yes
C49 C50 H501 108.1 no
C51 C50 H501 107.3 no
C49 C50 H502 113.7 no
C51 C50 H502 114.4 no
H501 C50 H502 109.5 no
C50 C51 C52 103.34(7) yes
C50 C51 H511 114.4 no
C52 C51 H511 112.5 no
C50 C51 H512 107.3 no
C52 C51 H512 109.5 no
H511 C51 H512 109.5 no
C51 C52 O1 108.72(7) yes
C51 C52 H521 108.0 no
O1 C52 H521 108.1 no
C51 C52 H522 111.4 no
O1 C52 H522 111.1 no
H521 C52 H522 109.5 no
O2 C53 C54 108.97(6) yes
O2 C53 H531 109.3 no
O2 C53 H532 109.2 no
C54 C53 H531 108.4 no
C54 C53 H532 111.4 no
H531 C53 H532 109.5 no
C53 C54 C55 103.28(7) yes
C53 C54 H541 112.1 no
C55 C54 H541 114.5 no
C53 C54 H542 109.1 no
C55 C54 H542 108.2 no
H541 C54 H542 109.5 no
C54 C55 C56 103.31(7) yes
C54 C55 H551 106.9 no
C56 C55 H551 108.2 no
C54 C55 H552 113.8 no
C56 C55 H552 114.8 no
H551 C55 H552 109.5 no
C55 C56 O2 108.71(7) yes
C55 C56 H561 113.2 no
O2 C56 H561 111.9 no
C55 C56 H562 105.9 no
O2 C56 H562 107.3 no
H561 C56 H562 109.5 no
O11 C491 C501 108.78(7) yes
O11 C491 H4911 107.4 no
C501 C491 H4911 105.5 no
O11 C491 H4912 111.8 no
C501 C491 H4912 113.5 no
H4911 C491 H4912 109.5 no
C491 C501 C511 103.38(7) yes
C491 C501 H5011 115.2 no
C511 C501 H5011 113.1 no
C491 C501 H5012 107.6 no
C511 C501 H5012 107.7 no
H5011 C501 H5012 109.5 no
C501 C511 C521 103.35(7) yes
C501 C511 H5111 108.6 no
C521 C511 H5111 109.4 no
C501 C511 H5112 113.6 no
C521 C511 H5112 112.2 no
H5111 C511 H5112 109.5 no
C511 C521 O11 108.71(7) yes
C511 C521 H5211 111.5 no
O11 C521 H5211 110.5 no
C511 C521 H5212 108.4 no
O11 C521 H5212 108.2 no
H5211 C521 H5212 109.5 no
C37 B1 N2 118.7(3) yes
C37 B1 N4 113.5(3) yes
N2 B1 N4 102.4(3) yes
C37 B1 N6 108.9(3) yes
N2 B1 N6 105.2(3) yes
N4 B1 N6 107.2(3) yes
C43 B2 C47 111.4(3) yes
C43 B2 C45 117.1(3) yes
C47 B2 C45 115.3(3) yes
C43 B2 Fe1 155.4(3) yes
C47 B2 Fe1 75.4(2) yes
C45 B2 Fe1 77.6(2) yes
C43 B2 H1 107(2) no
C47 B2 H1 104.1(20) no
C45 B2 H1 100.3(19) no
Fe1 B2 H1 49(2) no
B2 H1 Fe1 91(3) no
Fe1 H471 C47 110.2 no
C45 H451 Fe1 108.8 no

loop_
_geom_bond_atom_site_label_1
_geom_bond_atom_site_label_2
_geom_bond_distance
_geom_bond_publ_flag
Fe1 C1 1.961(3) yes
Fe1 C13 1.975(3) yes
Fe1 C25 1.923(3) yes
Fe1 C45 2.378(3) yes
Fe1 C47 2.328(4) yes
Fe1 B2 2.124(4) yes
Fe1 H1 1.61(5) no
Fe1 H471 1.817 no
Fe1 H451 1.898 no
O1 C49 1.423(5) yes
O1 C52 1.432(5) yes
O2 C53 1.4301(10) yes
O2 C56 1.430(6) yes
O11 C491 1.431(5) yes
O11 C521 1.424(5) yes
N1 C1 1.380(4) yes
N1 C2 1.394(4) yes
N1 C4 1.439(4) yes
N2 C1 1.379(4) yes
N2 C3 1.384(4) yes
N2 B1 1.560(5) yes
N3 C13 1.381(4) yes
N3 C14 1.389(4) yes
N3 C16 1.438(4) yes
N4 C13 1.363(4) yes
N4 C15 1.388(4) yes
N4 B1 1.557(4) yes
N5 C25 1.374(4) yes
N5 C26 1.399(4) yes
N5 C28 1.445(4) yes
N6 C25 1.363(4) yes
N6 C27 1.389(4) yes
N6 B1 1.545(5) yes
C2 C3 1.338(5) yes
C2 H21 0.950 no
C3 H31 0.950 no
C4 C5 1.401(5) yes
C4 C9 1.396(5) yes
C5 C6 1.390(5) yes
C5 C10 1.504(5) yes
C6 C7 1.395(6) yes
C6 H61 0.950 no
C7 C8 1.378(6) yes
C7 C11 1.514(6) yes
C8 C9 1.402(5) yes
C8 H81 0.950 no
C9 C12 1.498(6) yes
C10 H101 0.950 no
C10 H102 0.950 no
C10 H103 0.950 no
C11 H111 0.950 no
C11 H112 0.950 no
C11 H113 0.950 no
C12 H121 0.950 no
C12 H122 0.950 no
C12 H123 0.950 no
C14 C15 1.340(5) yes
C14 H141 0.950 no
C15 H151 0.950 no
C16 C17 1.395(5) yes
C16 C21 1.405(5) yes
C17 C18 1.393(5) yes
C17 C22 1.505(6) yes
C18 C19 1.387(6) yes
C18 H181 0.950 no
C19 C20 1.391(6) yes
C19 C23 1.511(5) yes
C20 C21 1.400(5) yes
C20 H201 0.950 no
C21 C24 1.499(5) yes
C22 H221 0.950 no
C22 H222 0.950 no
C22 H223 0.950 no
C23 H231 0.950 no
C23 H232 0.950 no
C23 H233 0.950 no
C24 H241 0.950 no
C24 H242 0.950 no
C24 H243 0.950 no
C26 C27 1.343(5) yes
C26 H261 0.950 no
C27 H271 0.950 no
C28 C29 1.390(5) yes
C28 C33 1.395(5) yes
C29 C30 1.399(5) yes
C29 C34 1.502(5) yes
C30 C31 1.382(6) yes
C30 H301 0.950 no
C31 C32 1.399(6) yes
C31 C35 1.500(5) yes
C32 C33 1.392(5) yes
C32 H321 0.950 no
C33 C36 1.509(5) yes
C34 H341 0.950 no
C34 H342 0.950 no
C34 H343 0.950 no
C35 H351 0.950 no
C35 H352 0.950 no
C35 H353 0.950 no
C36 H361 0.950 no
C36 H362 0.950 no
C36 H363 0.950 no
C37 C38 1.405(6) yes
C37 C42 1.389(5) yes
C37 B1 1.611(5) yes
C38 C39 1.393(5) yes
C38 H381 0.950 no
C39 C40 1.384(7) yes
C39 H391 0.950 no
C40 C41 1.381(7) yes
C40 H401 0.950 no
C41 C42 1.390(5) yes
C41 H411 0.950 no
C42 H421 0.950 no
C43 C44 1.510(7) yes
C43 B2 1.640(6) yes
C43 H431 0.950 no
C43 H432 0.950 no
C44 H441 0.950 no
C44 H442 0.950 no
C44 H443 0.950 no
C45 C46 1.529(5) yes
C45 B2 1.619(6) yes
C45 H451 0.945 no
C45 H452 0.950 no
C46 H461 0.950 no
C46 H462 0.950 no
C46 H463 0.950 no
C47 C48 1.531(5) yes
C47 B2 1.629(6) yes
C47 H471 0.958 no
C47 H472 0.950 no
C48 H481 0.950 no
C48 H482 0.950 no
C48 H483 0.950 no
C49 C50 1.517(5) yes
C49 H491 0.950 no
C49 H492 0.950 no
C50 C51 1.493(5) yes
C50 H501 0.950 no
C50 H502 0.950 no
C51 C52 1.508(5) yes
C51 H511 0.950 no
C51 H512 0.950 no
C52 H521 0.950 no
C52 H522 0.950 no
C53 C54 1.5393(10) yes
C53 H531 0.950 no
C53 H532 0.950 no
C54 C55 1.496(5) yes
C54 H541 0.950 no
C54 H542 0.950 no
C55 C56 1.523(5) yes
C55 H551 0.950 no
C55 H552 0.950 no
C56 H561 0.950 no
C56 H562 0.950 no
C491 C501 1.515(6) yes
C491 H4911 0.950 no
C491 H4912 0.950 no
C501 C511 1.496(5) yes
C501 H5011 0.950 no
C501 H5012 0.950 no
C511 C521 1.508(6) yes
C511 H5111 0.950 no
C511 H5112 0.950 no
C521 H5211 0.950 no
C521 H5212 0.950 no
B2 H1 1.36(5) no

loop_
_geom_torsion_atom_site_label_1
_geom_torsion_atom_site_label_2
_geom_torsion_atom_site_label_3
_geom_torsion_atom_site_label_4
_geom_torsion
_geom_torsion_publ_flag
C13 Fe1 C1 N1 126.85 no
C13 Fe1 C1 N2 -46.67 no
C25 Fe1 C1 N1 -143.38 no
C25 Fe1 C1 N2 43.11 no
C45 Fe1 C1 N1 16.56 no
C45 Fe1 C1 N2 -156.96 no
B2 Fe1 C1 N1 -20.86 no
B2 Fe1 C1 N2 165.63 no
C1 Fe1 C13 N3 -125.84 no
C1 Fe1 C13 N4 43.10 no
C25 Fe1 C13 N3 145.89 no
C25 Fe1 C13 N4 -45.17 no
C45 Fe1 C13 N3 -27.09 no
C45 Fe1 C13 N4 141.85 no
C47 Fe1 C13 N3 49.07 no
C47 Fe1 C13 N4 -141.99 no
B2 Fe1 C13 N3 12.24 no
B2 Fe1 C13 N4 -178.82 no
C1 Fe1 C25 N5 133.34 no
C1 Fe1 C25 N6 -45.16 no
C13 Fe1 C25 N5 -140.43 no
C13 Fe1 C25 N6 41.07 no
C45 Fe1 C25 N5 21.31 no
C45 Fe1 C25 N6 -157.20 no
C47 Fe1 C25 N5 -32.76 no
C47 Fe1 C25 N6 148.73 no
B2 Fe1 C25 N5 6.34 no
B2 Fe1 C25 N6 -172.17 no
C1 Fe1 C45 C46 131.91 no
C1 Fe1 C45 B2 -130.11 no
C13 Fe1 C45 C46 42.39 no
C13 Fe1 C45 B2 140.36 no
C25 Fe1 C45 C46 -118.04 no
C25 Fe1 C45 B2 -20.07 no
C47 Fe1 C45 C46 -59.95 no
C47 Fe1 C45 B2 38.02 no
B2 Fe1 C45 C46 -97.97 no
C13 Fe1 C47 C48 -44.73 no
C13 Fe1 C47 B2 -143.66 no
C25 Fe1 C47 C48 -136.48 no
C25 Fe1 C47 B2 124.59 no
C45 Fe1 C47 C48 61.70 no
C45 Fe1 C47 B2 -37.23 no
B2 Fe1 C47 C48 98.93 no
C1 Fe1 B2 C43 -65.51 no
C1 Fe1 B2 C45 64.22 no
C1 Fe1 B2 C47 -175.25 no
C13 Fe1 B2 C43 167.23 no
C13 Fe1 B2 C45 -63.04 no
C13 Fe1 B2 C47 57.49 no
C25 Fe1 B2 C43 42.13 no
C25 Fe1 B2 C45 171.86 no
C25 Fe1 B2 C47 -67.61 no
C45 Fe1 B2 C43 -129.72 no
C45 Fe1 B2 C47 120.53 no
C47 Fe1 B2 C43 109.74 no
C47 Fe1 B2 C45 -120.53 no
C49 O1 C52 C51 -10.19 no
C52 O1 C49 C50 -8.40 no
C53 O2 C56 C55 -14.30 no
C56 O2 C53 C54 -3.68 no
C1 N1 C2 C3 -0.53 no
C4 N1 C2 C3 -178.00 no
C1 N1 C4 C5 -96.89 no
C2 N1 C1 Fe1 -172.86 no
C2 N1 C1 N2 1.44 no
C2 N1 C4 C9 -95.54 no
C4 N1 C1 Fe1 4.27 no
C4 N1 C1 N2 178.56 no
C1 N1 C4 C9 87.54 no
C2 N1 C4 C5 80.02 no
C1 N2 C3 C2 1.60 no
B1 N2 C1 Fe1 1.75 no
B1 N2 C1 N1 -173.53 no
C3 N2 C1 Fe1 173.44 no
C3 N2 C1 N1 -1.84 no
C3 N2 B1 N4 -112.85 no
C3 N2 B1 N6 135.26 no
C3 N2 B1 C37 13.04 no
B1 N2 C3 C2 171.98 no
C1 N2 B1 N4 56.94 no
C1 N2 B1 N6 -54.95 no
C1 N2 B1 C37 -177.17 no
C16 N3 C13 Fe1 -24.24 no
C16 N3 C14 C15 -168.52 no
C16 N3 C13 N4 165.59 no
C13 N3 C14 C15 1.40 no
C14 N3 C16 C17 88.19 no
C14 N3 C16 C21 -84.73 no
C13 N3 C16 C17 -79.69 no
C14 N3 C13 Fe1 167.06 no
C14 N3 C13 N4 -3.11 no
C13 N3 C16 C21 107.39 no
C15 N4 C13 Fe1 -168.35 no
B1 N4 C15 C14 -175.30 no
C13 N4 B1 N2 -61.12 no
C13 N4 B1 N6 49.32 no
C15 N4 C13 N3 3.68 no
B1 N4 C13 Fe1 4.77 no
C15 N4 B1 N6 -138.95 no
C15 N4 B1 C37 -18.63 no
C13 N4 C15 C14 -2.99 no
C13 N4 B1 C37 169.63 no
C15 N4 B1 N2 110.61 no
B1 N4 C13 N3 176.81 no
C26 N5 C25 N6 0.00 no
C28 N5 C25 Fe1 0.52 no
C28 N5 C25 N6 179.19 no
C26 N5 C25 Fe1 -178.67 no
C26 N5 C28 C29 95.23 no
C26 N5 C28 C33 -81.29 no
C25 N5 C28 C33 99.58 no
C25 N5 C26 C27 0.20 no
C28 N5 C26 C27 -179.09 no
C25 N5 C28 C29 -83.90 no
C27 N6 C25 Fe1 178.73 no
C25 N6 C27 C26 0.32 no
B1 N6 C25 N5 -176.31 no
C25 N6 B1 N4 -54.65 no
C25 N6 B1 C37 -177.83 no
C27 N6 B1 N2 -121.60 no
C27 N6 B1 N4 129.93 no
C27 N6 B1 C37 6.75 no
B1 N6 C27 C26 176.12 no
C25 N6 B1 N2 53.82 no
C27 N6 C25 N5 -0.19 no
B1 N6 C25 Fe1 2.61 no
N1 C2 C3 N2 -0.63 no
C9 C4 C5 C10 177.53 no
C9 C4 C5 C6 -2.89 no
C5 C4 C9 C8 2.39 no
N1 C4 C5 C10 2.03 no
N1 C4 C5 C6 -178.38 no
N1 C4 C9 C8 177.85 no
N1 C4 C9 C12 -1.54 no
C5 C4 C9 C12 -176.99 no
C10 C5 C6 C7 -178.83 no
C4 C5 C6 C7 1.58 no
C5 C6 C7 C8 0.16 no
C5 C6 C7 C11 -179.25 no
C6 C7 C8 C9 -0.67 no
C11 C7 C8 C9 178.73 no
C7 C8 C9 C12 178.80 no
C7 C8 C9 C4 -0.58 no
N3 C14 C15 N4 0.92 no
N3 C16 C17 C22 5.14 no
N3 C16 C21 C24 -4.32 no
C17 C16 C21 C20 1.58 no
N3 C16 C21 C20 174.27 no
N3 C16 C17 C18 -173.36 no
C21 C16 C17 C18 -0.62 no
C21 C16 C17 C22 177.88 no
C17 C16 C21 C24 -177.01 no
C22 C17 C18 C19 -178.69 no
C16 C17 C18 C19 -0.17 no
C17 C18 C19 C20 -0.06 no
C17 C18 C19 C23 178.26 no
C18 C19 C20 C21 1.09 no
C23 C19 C20 C21 -177.23 no
C19 C20 C21 C24 176.77 no
C19 C20 C21 C16 -1.82 no
N5 C26 C27 N6 -0.30 no
N5 C28 C29 C34 1.22 no
N5 C28 C33 C32 177.92 no
N5 C28 C29 C30 -177.54 no
C29 C28 C33 C36 179.79 no
C33 C28 C29 C34 177.62 no
N5 C28 C33 C36 -3.77 no
C33 C28 C29 C30 -1.14 no
C29 C28 C33 C32 1.48 no
C28 C29 C30 C31 -0.17 no
C34 C29 C30 C31 -178.95 no
C29 C30 C31 C32 1.07 no
C29 C30 C31 C35 -178.48 no
C35 C31 C32 C33 178.84 no
C30 C31 C32 C33 -0.71 no
C31 C32 C33 C28 -0.53 no
C31 C32 C33 C36 -178.88 no
C42 C37 C38 C39 -3.25 no
C38 C37 B1 N2 -160.70 no
B1 C37 C42 C41 172.79 no
C42 C37 B1 N2 30.56 no
C42 C37 B1 N4 150.93 no
C42 C37 B1 N6 -89.77 no
B1 C37 C38 C39 -172.98 no
C38 C37 C42 C41 3.79 no
C38 C37 B1 N4 -40.33 no
C38 C37 B1 N6 78.97 no
C37 C38 C39 C40 0.84 no
C38 C39 C40 C41 1.20 no
C39 C40 C41 C42 -0.68 no
C40 C41 C42 C37 -1.95 no
C44 C43 B2 C47 172.85 no
C44 C43 B2 C45 -51.61 no
C44 C43 B2 Fe1 70.90 no
C46 C45 B2 Fe1 134.79 no
Fe1 C45 B2 C43 159.00 no
Fe1 C45 B2 C47 -67.11 no
C46 C45 B2 C43 -66.21 no
C46 C45 B2 C47 67.67 no
Fe1 C47 B2 C45 68.38 no
C48 C47 B2 Fe1 -133.67 no
Fe1 C47 B2 C43 -155.20 no
C48 C47 B2 C43 71.13 no
C48 C47 B2 C45 -65.29 no
O1 C49 C50 C51 23.48 no
C49 C50 C51 C52 -28.07 no
C50 C51 C52 O1 24.58 no
O2 C53 C54 C55 20.10 no
C53 C54 C55 C56 -27.14 no
C54 C55 C56 O2 26.72 no
